data_1545904
loop_
_publ_author_name
'Bukhryakov, Konstantin V.'
'Schrock, Richard R.'
'Hoveyda, Amir H.'
'M\"uller, Peter'
'Becker, Jonathan'

_publ_section_title
;
 Synthesis of 2,6-Hexa-tert-butylterphenyl Derivatives,
 2,6-(2,4,6-t-Bu3C6H2)2C6H3X, where X = I, Li, OH, SH, N3, or NH2
;
_journal_name_full 'Organic Letters'
_journal_paper_doi 10.1021/acs.orglett.7b01062
_journal_year 2017
_chemical_formula_sum 'C50 H81 Li O2'
_chemical_formula_weight 721.08
_space_group_crystal_system monoclinic
_space_group_IT_number 14
_space_group_name_Hall '-P 2yn'
_space_group_name_H-M_alt 'P 1 21/n 1'
_symmetry_space_group_name_Hall '-P 2yn'
_symmetry_space_group_name_H-M 'P 1 21/n 1'
_atom_sites_solution_hydrogens geom
_atom_sites_solution_primary direct
_atom_sites_solution_secondary difmap
_audit_creation_method SHELXL-2014/7
_cell_angle_alpha 90
_cell_angle_beta 93.768(3)
_cell_angle_gamma 90
_cell_formula_units_Z 4
_cell_length_a 9.7973(16)
_cell_length_b 25.876(4)
_cell_length_c 18.478(3)
_cell_measurement_reflns_used 9596
_cell_measurement_temperature 100(2)
_cell_measurement_theta_max 30.70
_cell_measurement_theta_min 2.35
_cell_volume 4674.3(13)
_computing_cell_refinement 'SAINT 7.46A (Bruker-AXS, 2015)'
_computing_data_collection 'APEX2 v2011.4.0 (Bruker-AXS, 2015)'
_computing_data_reduction 'SAINT 7.46A (Bruker-AXS, 2015)'
_computing_molecular_graphics 'Bruker SHELXTL'
_computing_publication_material 'Bruker SHELXTL'
_computing_structure_refinement 'SHELXL-2014/7 (Sheldrick, 2014)'
_computing_structure_solution 'SHELXT-2015 (Sheldrick, 2015)'
_diffrn_ambient_temperature 100(2)
_diffrn_detector_area_resol_mean 8.3
_diffrn_measured_fraction_theta_full 0.999
_diffrn_measured_fraction_theta_max 0.999
_diffrn_measurement_device_type 'Bruker Smart APEX2 CCD'
_diffrn_measurement_method '\f and \w scans'
_diffrn_radiation_type MoK\a
_diffrn_radiation_wavelength 0.71073
_diffrn_reflns_av_R_equivalents 0.0831
_diffrn_reflns_av_unetI/netI 0.0534
_diffrn_reflns_Laue_measured_fraction_full 0.999
_diffrn_reflns_Laue_measured_fraction_max 0.999
_diffrn_reflns_limit_h_max 13
_diffrn_reflns_limit_h_min -13
_diffrn_reflns_limit_k_max 35
_diffrn_reflns_limit_k_min -35
_diffrn_reflns_limit_l_max 25
_diffrn_reflns_limit_l_min -25
_diffrn_reflns_number 115474
_diffrn_reflns_point_group_measured_fraction_full 0.999
_diffrn_reflns_point_group_measured_fraction_max 0.999
_diffrn_reflns_theta_full 25.242
_diffrn_reflns_theta_max 29.574
_diffrn_reflns_theta_min 1.356
_diffrn_source 'I\mS micro-focus sealed tube, multilayer optics'
_exptl_absorpt_coefficient_mu 0.059
_exptl_absorpt_correction_T_max 0.7461
_exptl_absorpt_correction_T_min 0.5076
_exptl_absorpt_correction_type multi-scan
_exptl_absorpt_process_details 'SADABS (Sheldrick, 2009)'
_exptl_crystal_colour colourless
_exptl_crystal_density_diffrn 1.025
_exptl_crystal_density_method 'not measured'
_exptl_crystal_description plate
_exptl_crystal_F_000 1600
_exptl_crystal_size_max 0.860
_exptl_crystal_size_mid 0.670
_exptl_crystal_size_min 0.175
_refine_diff_density_max 0.471
_refine_diff_density_min -0.304
_refine_diff_density_rms 0.055
_refine_ls_extinction_method none
_refine_ls_goodness_of_fit_ref 1.064
_refine_ls_hydrogen_treatment constr
_refine_ls_matrix_type full
_refine_ls_number_parameters 500
_refine_ls_number_reflns 13113
_refine_ls_number_restraints 0
_refine_ls_restrained_S_all 1.064
_refine_ls_R_factor_all 0.0941
_refine_ls_R_factor_gt 0.0702
_refine_ls_shift/su_max 0.001
_refine_ls_shift/su_mean 0.000
_refine_ls_structure_factor_coef Fsqd
_refine_ls_weighting_details 'w=1/[\s^2^(Fo^2^)+(0.0549P)^2^+4.1841P] where P=(Fo^2^+2Fc^2^)/3'
_refine_ls_weighting_scheme calc
_refine_ls_wR_factor_gt 0.1658
_refine_ls_wR_factor_ref 0.1795
_reflns_Friedel_coverage 0.000
_reflns_number_gt 9825
_reflns_number_total 13113
_reflns_threshold_expression 'I > 2\s(I)'
_cod_data_source_file ol7b01062_si_002.cif
_cod_data_source_block X17076
_cod_original_cell_volume 4674.4(13)
_cod_database_code 1545904
_shelx_shelxl_version_number 2014/7
_shelx_space_group_comment
; 
The symmetry employed for this shelxl refinement is uniquely defined 
by the following loop, which should always be used as a source of 
symmetry information in preference to the above space-group names. 
They are only intended as comments. 
;
_shelx_estimated_absorpt_t_min 0.951
_shelx_estimated_absorpt_t_max 0.990

loop_
_space_group_symop_operation_xyz
'x, y, z'
'-x+1/2, y+1/2, -z+1/2'
'-x, -y, -z'
'x-1/2, -y-1/2, z-1/2'

loop_
_atom_site_label
_atom_site_type_symbol
_atom_site_fract_x
_atom_site_fract_y
_atom_site_fract_z
_atom_site_U_iso_or_equiv
_atom_site_adp_type
_atom_site_occupancy
_atom_site_site_symmetry_order
_atom_site_calc_flag
_atom_site_refinement_flags_posn
_atom_site_refinement_flags_adp
C1 C 0.40270(17) 0.71689(6) 0.66428(8) 0.0177(3) Uani 1 1 d . .
C2 C 0.38732(17) 0.77130(6) 0.67458(8) 0.0185(3) Uani 1 1 d . .
C3 C 0.27079(19) 0.79298(6) 0.70312(9) 0.0220(3) Uani 1 1 d . .
H3 H 0.2682 0.8290 0.7125 0.026 Uiso 1 1 calc R U
C4 C 0.15969(19) 0.76249(7) 0.71773(9) 0.0224(3) Uani 1 1 d . .
H4 H 0.0797 0.7775 0.7351 0.027 Uiso 1 1 calc R U
C5 C 0.16732(19) 0.70939(6) 0.70646(9) 0.0219(3) Uani 1 1 d . .
H5 H 0.0908 0.6882 0.7147 0.026 Uiso 1 1 calc R U
C6 C 0.28735(18) 0.68697(6) 0.68297(8) 0.0187(3) Uani 1 1 d . .
C11 C 0.49015(18) 0.81187(6) 0.65312(9) 0.0192(3) Uani 1 1 d . .
C12 C 0.60977(18) 0.82526(6) 0.69859(9) 0.0210(3) Uani 1 1 d . .
C13 C 0.68906(19) 0.86740(7) 0.67975(9) 0.0230(3) Uani 1 1 d . .
H13 H 0.7697 0.8750 0.7092 0.028 Uiso 1 1 calc R U
C14 C 0.65621(19) 0.89899(7) 0.61997(10) 0.0231(3) Uani 1 1 d . .
C15 C 0.54237(19) 0.88541(6) 0.57644(9) 0.0225(3) Uani 1 1 d . .
H15 H 0.5185 0.9062 0.5351 0.027 Uiso 1 1 calc R U
C16 C 0.45935(18) 0.84245(6) 0.58972(9) 0.0202(3) Uani 1 1 d . .
C17 C 0.65899(19) 0.79596(7) 0.76919(9) 0.0235(3) Uani 1 1 d . .
C18 C 0.5490(2) 0.79712(7) 0.82486(9) 0.0278(4) Uani 1 1 d . .
H18A H 0.4647 0.7813 0.8037 0.042 Uiso 1 1 calc R U
H18B H 0.5308 0.8330 0.8382 0.042 Uiso 1 1 calc R U
H18C H 0.5815 0.7778 0.8682 0.042 Uiso 1 1 calc R U
C19 C 0.7873(2) 0.82031(8) 0.80791(11) 0.0321(4) Uani 1 1 d . .
H19A H 0.8134 0.8006 0.8519 0.048 Uiso 1 1 calc R U
H19B H 0.7676 0.8561 0.8209 0.048 Uiso 1 1 calc R U
H19C H 0.8625 0.8197 0.7755 0.048 Uiso 1 1 calc R U
C20 C 0.6999(2) 0.74016(7) 0.75163(10) 0.0274(4) Uani 1 1 d . .
H20A H 0.7364 0.7230 0.7961 0.041 Uiso 1 1 calc R U
H20B H 0.7699 0.7406 0.7162 0.041 Uiso 1 1 calc R U
H20C H 0.6194 0.7213 0.7315 0.041 Uiso 1 1 calc R U
C21 C 0.7463(2) 0.94601(7) 0.60571(11) 0.0272(4) Uani 1 1 d . .
C22 C 0.8900(2) 0.92759(8) 0.58894(12) 0.0345(4) Uani 1 1 d . .
H22A H 0.8838 0.9063 0.5450 0.052 Uiso 1 1 calc R U
H22B H 0.9295 0.9071 0.6297 0.052 Uiso 1 1 calc R U
H22C H 0.9484 0.9576 0.5814 0.052 Uiso 1 1 calc R U
C23 C 0.6882(2) 0.97872(8) 0.54169(13) 0.0408(5) Uani 1 1 d . .
H23A H 0.6785 0.9572 0.4980 0.061 Uiso 1 1 calc R U
H23B H 0.7506 1.0075 0.5336 0.061 Uiso 1 1 calc R U
H23C H 0.5986 0.9924 0.5525 0.061 Uiso 1 1 calc R U
C24 C 0.7573(3) 0.98056(8) 0.67351(13) 0.0435(6) Uani 1 1 d . .
H24A H 0.8155 1.0104 0.6647 0.065 Uiso 1 1 calc R U
H24B H 0.7974 0.9607 0.7148 0.065 Uiso 1 1 calc R U
H24C H 0.6659 0.9926 0.6843 0.065 Uiso 1 1 calc R U
C25 C 0.33667(18) 0.83563(6) 0.53237(9) 0.0221(3) Uani 1 1 d . .
C26 C 0.3787(2) 0.84972(9) 0.45564(10) 0.0344(5) Uani 1 1 d . .
H26A H 0.4588 0.8293 0.4444 0.052 Uiso 1 1 calc R U
H26B H 0.4011 0.8866 0.4539 0.052 Uiso 1 1 calc R U
H26C H 0.3027 0.8422 0.4200 0.052 Uiso 1 1 calc R U
C27 C 0.2761(2) 0.78126(7) 0.52477(11) 0.0313(4) Uani 1 1 d . .
H27A H 0.2331 0.7720 0.5694 0.047 Uiso 1 1 calc R U
H27B H 0.3491 0.7565 0.5163 0.047 Uiso 1 1 calc R U
H27C H 0.2074 0.7804 0.4838 0.047 Uiso 1 1 calc R U
C28 C 0.2221(2) 0.87332(8) 0.55122(12) 0.0353(5) Uani 1 1 d . .
H28A H 0.1469 0.8715 0.5137 0.053 Uiso 1 1 calc R U
H28B H 0.2584 0.9086 0.5538 0.053 Uiso 1 1 calc R U
H28C H 0.1884 0.8638 0.5982 0.053 Uiso 1 1 calc R U
C31 C 0.28417(17) 0.62802(6) 0.68341(8) 0.0181(3) Uani 1 1 d . .
C32 C 0.30255(18) 0.60142(6) 0.75133(9) 0.0201(3) Uani 1 1 d . .
C33 C 0.28069(19) 0.54790(7) 0.75285(9) 0.0236(4) Uani 1 1 d . .
H33 H 0.2896 0.5310 0.7985 0.028 Uiso 1 1 calc R U
C34 C 0.24687(19) 0.51803(6) 0.69186(10) 0.0234(3) Uani 1 1 d . .
C35 C 0.23433(19) 0.54417(6) 0.62618(9) 0.0225(3) Uani 1 1 d . .
H35 H 0.2136 0.5247 0.5833 0.027 Uiso 1 1 calc R U
C36 C 0.25053(18) 0.59772(6) 0.61965(9) 0.0194(3) Uani 1 1 d . .
C37 C 0.3392(2) 0.62470(7) 0.82807(9) 0.0243(4) Uani 1 1 d . .
C38 C 0.4421(3) 0.58945(9) 0.87058(11) 0.0406(5) Uani 1 1 d . .
H38A H 0.5219 0.5839 0.8422 0.061 Uiso 1 1 calc R U
H38B H 0.3988 0.5562 0.8798 0.061 Uiso 1 1 calc R U
H38C H 0.4713 0.6058 0.9168 0.061 Uiso 1 1 calc R U
C39 C 0.4034(3) 0.67851(8) 0.83138(10) 0.0365(5) Uani 1 1 d . .
H39A H 0.4304 0.6873 0.8819 0.055 Uiso 1 1 calc R U
H39B H 0.3368 0.7039 0.8115 0.055 Uiso 1 1 calc R U
H39C H 0.4843 0.6789 0.8028 0.055 Uiso 1 1 calc R U
C40 C 0.2070(2) 0.62689(9) 0.86918(11) 0.0378(5) Uani 1 1 d . .
H40A H 0.2292 0.6382 0.9192 0.057 Uiso 1 1 calc R U
H40B H 0.1653 0.5925 0.8695 0.057 Uiso 1 1 calc R U
H40C H 0.1427 0.6513 0.8449 0.057 Uiso 1 1 calc R U
C41 C 0.2262(2) 0.45946(7) 0.69889(10) 0.0291(4) Uani 1 1 d . .
C42 C 0.3605(2) 0.43472(8) 0.73002(14) 0.0403(5) Uani 1 1 d . .
H42A H 0.3845 0.4488 0.7784 0.060 Uiso 1 1 calc R U
H42B H 0.4339 0.4424 0.6981 0.060 Uiso 1 1 calc R U
H42C H 0.3487 0.3972 0.7334 0.060 Uiso 1 1 calc R U
C43 C 0.1882(3) 0.43365(8) 0.62567(13) 0.0436(6) Uani 1 1 d . .
H43A H 0.1754 0.3965 0.6329 0.065 Uiso 1 1 calc R U
H43B H 0.2618 0.4392 0.5931 0.065 Uiso 1 1 calc R U
H43C H 0.1032 0.4488 0.6042 0.065 Uiso 1 1 calc R U
C44 C 0.1126(3) 0.44907(8) 0.74952(15) 0.0450(6) Uani 1 1 d . .
H44A H 0.0282 0.4660 0.7305 0.068 Uiso 1 1 calc R U
H44B H 0.1393 0.4628 0.7978 0.068 Uiso 1 1 calc R U
H44C H 0.0973 0.4117 0.7529 0.068 Uiso 1 1 calc R U
C45 C 0.23143(19) 0.62000(6) 0.54156(9) 0.0215(3) Uani 1 1 d . .
C46 C 0.36763(19) 0.64172(7) 0.51874(9) 0.0247(4) Uani 1 1 d . .
H46A H 0.3569 0.6532 0.4681 0.037 Uiso 1 1 calc R U
H46B H 0.4379 0.6148 0.5236 0.037 Uiso 1 1 calc R U
H46C H 0.3951 0.6711 0.5499 0.037 Uiso 1 1 calc R U
C47 C 0.1880(2) 0.57829(8) 0.48474(10) 0.0338(5) Uani 1 1 d . .
H47A H 0.1742 0.5944 0.4368 0.051 Uiso 1 1 calc R U
H47B H 0.1025 0.5621 0.4977 0.051 Uiso 1 1 calc R U
H47C H 0.2597 0.5520 0.4837 0.051 Uiso 1 1 calc R U
C48 C 0.1193(2) 0.66129(7) 0.53520(10) 0.0263(4) Uani 1 1 d . .
H48A H 0.1438 0.6898 0.5684 0.039 Uiso 1 1 calc R U
H48B H 0.0323 0.6461 0.5478 0.039 Uiso 1 1 calc R U
H48C H 0.1102 0.6743 0.4853 0.039 Uiso 1 1 calc R U
Li1 Li 0.5846(3) 0.68640(12) 0.62266(17) 0.0261(6) Uani 1 1 d . .
O1 O 0.69207(14) 0.71389(5) 0.54440(7) 0.0250(3) Uani 1 1 d . .
C51 C 0.7416(2) 0.76633(7) 0.53982(10) 0.0263(4) Uani 1 1 d . .
H51A H 0.7069 0.7868 0.5800 0.032 Uiso 1 1 calc R U
H51B H 0.7042 0.7818 0.4937 0.032 Uiso 1 1 calc R U
C52 C 0.8948(2) 0.77004(8) 0.54344(13) 0.0356(5) Uani 1 1 d . .
H52A H 0.9330 0.7525 0.5872 0.053 Uiso 1 1 calc R U
H52B H 0.9222 0.8065 0.5450 0.053 Uiso 1 1 calc R U
H52C H 0.9293 0.7536 0.5005 0.053 Uiso 1 1 calc R U
C53 C 0.7159(2) 0.68220(7) 0.48237(10) 0.0270(4) Uani 1 1 d . .
H53A H 0.6847 0.6466 0.4917 0.032 Uiso 1 1 calc R U
H53B H 0.8155 0.6809 0.4762 0.032 Uiso 1 1 calc R U
C54 C 0.6435(2) 0.70164(9) 0.41270(11) 0.0375(5) Uani 1 1 d . .
H54A H 0.5484 0.7101 0.4213 0.056 Uiso 1 1 calc R U
H54B H 0.6451 0.6748 0.3754 0.056 Uiso 1 1 calc R U
H54C H 0.6900 0.7326 0.3963 0.056 Uiso 1 1 calc R U
O2 O 0.68256(13) 0.62140(5) 0.64807(7) 0.0258(3) Uani 1 1 d . .
C55 C 0.8295(2) 0.61839(8) 0.65107(12) 0.0320(4) Uani 1 1 d . .
H55A H 0.8662 0.6529 0.6399 0.038 Uiso 1 1 calc R U
H55B H 0.8564 0.5943 0.6129 0.038 Uiso 1 1 calc R U
C56 C 0.8947(3) 0.60073(10) 0.72289(15) 0.0498(7) Uani 1 1 d . .
H56A H 0.8631 0.6226 0.7617 0.075 Uiso 1 1 calc R U
H56B H 0.9944 0.6033 0.7222 0.075 Uiso 1 1 calc R U
H56C H 0.8691 0.5648 0.7315 0.075 Uiso 1 1 calc R U
C57 C 0.6150(2) 0.57369(7) 0.66336(11) 0.0296(4) Uani 1 1 d . .
H57A H 0.5152 0.5799 0.6621 0.036 Uiso 1 1 calc R U
H57B H 0.6452 0.5623 0.7130 0.036 Uiso 1 1 calc R U
C58 C 0.6429(3) 0.53083(9) 0.61069(15) 0.0471(6) Uani 1 1 d . .
H58A H 0.6230 0.5431 0.5609 0.071 Uiso 1 1 calc R U
H58B H 0.5845 0.5011 0.6198 0.071 Uiso 1 1 calc R U
H58C H 0.7392 0.5205 0.6172 0.071 Uiso 1 1 calc R U

loop_
_atom_site_aniso_label
_atom_site_aniso_U_11
_atom_site_aniso_U_22
_atom_site_aniso_U_33
_atom_site_aniso_U_23
_atom_site_aniso_U_13
_atom_site_aniso_U_12
C1 0.0243(8) 0.0202(7) 0.0083(7) -0.0004(5) -0.0013(6) 0.0004(6)
C2 0.0243(8) 0.0207(7) 0.0103(7) -0.0007(5) -0.0011(6) 0.0007(6)
C3 0.0308(9) 0.0198(7) 0.0152(8) -0.0026(6) 0.0007(7) 0.0025(6)
C4 0.0256(9) 0.0243(8) 0.0177(8) -0.0014(6) 0.0034(6) 0.0040(6)
C5 0.0267(9) 0.0223(8) 0.0169(8) 0.0004(6) 0.0029(6) 0.0004(6)
C6 0.0274(9) 0.0200(7) 0.0086(7) 0.0001(5) -0.0003(6) 0.0017(6)
C11 0.0252(8) 0.0178(7) 0.0144(7) -0.0027(5) 0.0010(6) 0.0016(6)
C12 0.0278(9) 0.0223(8) 0.0129(7) -0.0043(6) 0.0012(6) 0.0015(6)
C13 0.0251(9) 0.0255(8) 0.0183(8) -0.0054(6) 0.0004(7) -0.0019(7)
C14 0.0273(9) 0.0218(8) 0.0205(8) -0.0044(6) 0.0039(7) -0.0011(6)
C15 0.0283(9) 0.0207(7) 0.0185(8) -0.0001(6) 0.0014(7) 0.0007(6)
C16 0.0250(8) 0.0196(7) 0.0162(8) -0.0011(6) 0.0015(6) 0.0004(6)
C17 0.0289(9) 0.0270(8) 0.0141(8) -0.0032(6) -0.0042(7) 0.0008(7)
C18 0.0390(11) 0.0313(9) 0.0129(8) -0.0023(6) 0.0006(7) 0.0023(8)
C19 0.0367(11) 0.0371(10) 0.0209(9) -0.0035(7) -0.0095(8) -0.0015(8)
C20 0.0346(10) 0.0283(9) 0.0183(8) -0.0020(7) -0.0045(7) 0.0051(7)
C21 0.0303(10) 0.0243(8) 0.0273(9) -0.0043(7) 0.0031(7) -0.0059(7)
C22 0.0325(11) 0.0376(10) 0.0341(11) -0.0032(8) 0.0075(8) -0.0058(8)
C23 0.0442(13) 0.0290(10) 0.0485(13) 0.0092(9) -0.0021(10) -0.0109(9)
C24 0.0568(15) 0.0325(10) 0.0428(13) -0.0160(9) 0.0157(11) -0.0195(10)
C25 0.0268(9) 0.0220(8) 0.0170(8) 0.0030(6) -0.0031(6) -0.0021(6)
C26 0.0386(11) 0.0458(11) 0.0180(9) 0.0039(8) -0.0034(8) -0.0126(9)
C27 0.0416(11) 0.0273(9) 0.0235(9) 0.0028(7) -0.0102(8) -0.0073(8)
C28 0.0346(11) 0.0370(11) 0.0335(11) 0.0009(8) -0.0042(9) 0.0076(8)
C31 0.0224(8) 0.0200(7) 0.0121(7) 0.0012(5) 0.0018(6) 0.0005(6)
C32 0.0251(8) 0.0222(8) 0.0129(7) 0.0013(6) 0.0015(6) 0.0003(6)
C33 0.0317(9) 0.0240(8) 0.0147(8) 0.0049(6) -0.0002(7) -0.0003(7)
C34 0.0285(9) 0.0210(8) 0.0203(8) 0.0022(6) -0.0009(7) -0.0022(6)
C35 0.0299(9) 0.0208(8) 0.0162(8) -0.0005(6) -0.0025(7) -0.0025(6)
C36 0.0243(8) 0.0203(7) 0.0133(7) 0.0010(6) -0.0001(6) -0.0008(6)
C37 0.0356(10) 0.0254(8) 0.0118(7) 0.0006(6) 0.0008(7) 0.0013(7)
C38 0.0580(15) 0.0410(11) 0.0210(9) -0.0042(8) -0.0125(9) 0.0131(10)
C39 0.0591(14) 0.0346(10) 0.0149(8) -0.0011(7) -0.0038(9) -0.0093(9)
C40 0.0448(12) 0.0491(12) 0.0205(9) -0.0038(8) 0.0097(8) 0.0017(10)
C41 0.0395(11) 0.0218(8) 0.0258(9) 0.0032(7) -0.0007(8) -0.0033(7)
C42 0.0434(13) 0.0262(10) 0.0504(14) 0.0075(9) -0.0039(10) -0.0001(9)
C43 0.0664(16) 0.0238(9) 0.0395(12) -0.0005(8) -0.0051(11) -0.0088(10)
C44 0.0513(14) 0.0291(10) 0.0568(15) 0.0075(10) 0.0186(12) -0.0045(9)
C45 0.0304(9) 0.0227(8) 0.0110(7) 0.0006(6) -0.0018(6) -0.0032(6)
C46 0.0312(10) 0.0292(9) 0.0139(8) 0.0011(6) 0.0036(7) 0.0004(7)
C47 0.0565(14) 0.0294(9) 0.0144(8) -0.0002(7) -0.0051(8) -0.0084(9)
C48 0.0291(9) 0.0313(9) 0.0180(8) 0.0061(7) -0.0019(7) 0.0004(7)
Li1 0.0339(17) 0.0267(15) 0.0182(14) 0.0023(11) 0.0051(12) 0.0041(12)
O1 0.0340(7) 0.0248(6) 0.0169(6) -0.0005(5) 0.0059(5) -0.0002(5)
C51 0.0343(10) 0.0224(8) 0.0225(9) 0.0012(6) 0.0036(7) 0.0032(7)
C52 0.0335(11) 0.0302(10) 0.0430(12) 0.0015(8) 0.0023(9) -0.0005(8)
C53 0.0357(10) 0.0295(9) 0.0160(8) -0.0033(7) 0.0029(7) -0.0005(7)
C54 0.0477(13) 0.0453(12) 0.0188(9) 0.0010(8) -0.0023(9) -0.0012(10)
O2 0.0278(7) 0.0241(6) 0.0257(7) 0.0040(5) 0.0031(5) 0.0031(5)
C55 0.0282(10) 0.0274(9) 0.0409(11) 0.0077(8) 0.0065(8) 0.0016(7)
C56 0.0378(13) 0.0452(13) 0.0646(17) 0.0266(12) -0.0114(12) -0.0071(10)
C57 0.0312(10) 0.0286(9) 0.0294(10) 0.0058(7) 0.0042(8) 0.0006(7)
C58 0.0517(15) 0.0304(11) 0.0598(16) -0.0084(10) 0.0086(12) -0.0022(10)

loop_
_atom_type_symbol
_atom_type_description
_atom_type_scat_dispersion_real
_atom_type_scat_dispersion_imag
_atom_type_scat_source
C C 0.0033 0.0016 'International Tables Vol C Tables 4.2.6.8 and 6.1.1.4'
H H 0.0000 0.0000 'International Tables Vol C Tables 4.2.6.8 and 6.1.1.4'
Li Li -0.0003 0.0001 'International Tables Vol C Tables 4.2.6.8 and 6.1.1.4'
O O 0.0106 0.0060 'International Tables Vol C Tables 4.2.6.8 and 6.1.1.4'

loop_
_geom_angle_atom_site_label_1
_geom_angle_atom_site_label_2
_geom_angle_atom_site_label_3
_geom_angle
C2 C1 C6 114.12(15)
C2 C1 Li1 120.60(15)
C6 C1 Li1 125.27(14)
C3 C2 C1 122.56(15)
C3 C2 C11 112.93(14)
C1 C2 C11 124.45(15)
C4 C3 C2 120.92(15)
C4 C3 H3 119.5
C2 C3 H3 119.5
C3 C4 C5 118.84(16)
C3 C4 H4 120.6
C5 C4 H4 120.6
C4 C5 C6 120.52(16)
C4 C5 H5 119.7
C6 C5 H5 119.7
C5 C6 C1 122.79(15)
C5 C6 C31 113.16(15)
C1 C6 C31 123.98(15)
C16 C11 C12 117.73(15)
C16 C11 C2 119.11(15)
C12 C11 C2 122.72(14)
C13 C12 C11 119.19(15)
C13 C12 C17 116.24(15)
C11 C12 C17 124.57(15)
C14 C13 C12 123.51(16)
C14 C13 H13 118.2
C12 C13 H13 118.2
C15 C14 C13 116.68(16)
C15 C14 C21 123.66(16)
C13 C14 C21 119.66(16)
C14 C15 C16 123.67(16)
C14 C15 H15 118.2
C16 C15 H15 118.2
C15 C16 C11 119.11(16)
C15 C16 C25 113.52(14)
C11 C16 C25 127.31(15)
C18 C17 C20 111.27(15)
C18 C17 C19 105.52(15)
C20 C17 C19 105.42(15)
C18 C17 C12 111.03(15)
C20 C17 C12 110.53(13)
C19 C17 C12 112.86(15)
C17 C18 H18A 109.5
C17 C18 H18B 109.5
H18A C18 H18B 109.5
C17 C18 H18C 109.5
H18A C18 H18C 109.5
H18B C18 H18C 109.5
C17 C19 H19A 109.5
C17 C19 H19B 109.5
H19A C19 H19B 109.5
C17 C19 H19C 109.5
H19A C19 H19C 109.5
H19B C19 H19C 109.5
C17 C20 H20A 109.5
C17 C20 H20B 109.5
H20A C20 H20B 109.5
C17 C20 H20C 109.5
H20A C20 H20C 109.5
H20B C20 H20C 109.5
C23 C21 C14 112.43(16)
C23 C21 C24 108.09(18)
C14 C21 C24 109.35(16)
C23 C21 C22 108.28(18)
C14 C21 C22 109.46(15)
C24 C21 C22 109.17(18)
C21 C22 H22A 109.5
C21 C22 H22B 109.5
H22A C22 H22B 109.5
C21 C22 H22C 109.5
H22A C22 H22C 109.5
H22B C22 H22C 109.5
C21 C23 H23A 109.5
C21 C23 H23B 109.5
H23A C23 H23B 109.5
C21 C23 H23C 109.5
H23A C23 H23C 109.5
H23B C23 H23C 109.5
C21 C24 H24A 109.5
C21 C24 H24B 109.5
H24A C24 H24B 109.5
C21 C24 H24C 109.5
H24A C24 H24C 109.5
H24B C24 H24C 109.5
C27 C25 C28 108.58(16)
C27 C25 C26 104.94(15)
C28 C25 C26 107.41(16)
C27 C25 C16 116.32(14)
C28 C25 C16 108.32(15)
C26 C25 C16 110.91(15)
C25 C26 H26A 109.5
C25 C26 H26B 109.5
H26A C26 H26B 109.5
C25 C26 H26C 109.5
H26A C26 H26C 109.5
H26B C26 H26C 109.5
C25 C27 H27A 109.5
C25 C27 H27B 109.5
H27A C27 H27B 109.5
C25 C27 H27C 109.5
H27A C27 H27C 109.5
H27B C27 H27C 109.5
C25 C28 H28A 109.5
C25 C28 H28B 109.5
H28A C28 H28B 109.5
C25 C28 H28C 109.5
H28A C28 H28C 109.5
H28B C28 H28C 109.5
C32 C31 C36 117.76(14)
C32 C31 C6 118.92(14)
C36 C31 C6 123.04(14)
C33 C32 C31 118.79(15)
C33 C32 C37 112.92(14)
C31 C32 C37 128.24(14)
C34 C33 C32 124.21(15)
C34 C33 H33 117.9
C32 C33 H33 117.9
C35 C34 C33 116.18(15)
C35 C34 C41 123.40(16)
C33 C34 C41 120.43(15)
C34 C35 C36 123.61(16)
C34 C35 H35 118.2
C36 C35 H35 118.2
C35 C36 C31 119.38(14)
C35 C36 C45 116.08(14)
C31 C36 C45 124.53(14)
C39 C37 C38 105.42(17)
C39 C37 C40 107.65(17)
C38 C37 C40 108.26(17)
C39 C37 C32 117.25(14)
C38 C37 C32 109.85(15)
C40 C37 C32 108.09(16)
C37 C38 H38A 109.5
C37 C38 H38B 109.5
H38A C38 H38B 109.5
C37 C38 H38C 109.5
H38A C38 H38C 109.5
H38B C38 H38C 109.5
C37 C39 H39A 109.5
C37 C39 H39B 109.5
H39A C39 H39B 109.5
C37 C39 H39C 109.5
H39A C39 H39C 109.5
H39B C39 H39C 109.5
C37 C40 H40A 109.5
C37 C40 H40B 109.5
H40A C40 H40B 109.5
C37 C40 H40C 109.5
H40A C40 H40C 109.5
H40B C40 H40C 109.5
C44 C41 C43 108.69(19)
C44 C41 C34 109.38(16)
C43 C41 C34 112.40(16)
C44 C41 C42 109.74(18)
C43 C41 C42 107.48(18)
C34 C41 C42 109.11(16)
C41 C42 H42A 109.5
C41 C42 H42B 109.5
H42A C42 H42B 109.5
C41 C42 H42C 109.5
H42A C42 H42C 109.5
H42B C42 H42C 109.5
C41 C43 H43A 109.5
C41 C43 H43B 109.5
H43A C43 H43B 109.5
C41 C43 H43C 109.5
H43A C43 H43C 109.5
H43B C43 H43C 109.5
C41 C44 H44A 109.5
C41 C44 H44B 109.5
H44A C44 H44B 109.5
C41 C44 H44C 109.5
H44A C44 H44C 109.5
H44B C44 H44C 109.5
C48 C45 C46 110.86(14)
C48 C45 C47 105.73(15)
C46 C45 C47 105.96(15)
C48 C45 C36 111.85(14)
C46 C45 C36 109.74(14)
C47 C45 C36 112.50(14)
C45 C46 H46A 109.5
C45 C46 H46B 109.5
H46A C46 H46B 109.5
C45 C46 H46C 109.5
H46A C46 H46C 109.5
H46B C46 H46C 109.5
C45 C47 H47A 109.5
C45 C47 H47B 109.5
H47A C47 H47B 109.5
C45 C47 H47C 109.5
H47A C47 H47C 109.5
H47B C47 H47C 109.5
C45 C48 H48A 109.5
C45 C48 H48B 109.5
H48A C48 H48B 109.5
C45 C48 H48C 109.5
H48A C48 H48C 109.5
H48B C48 H48C 109.5
O1 Li1 O2 101.88(15)
O1 Li1 C1 128.85(16)
O2 Li1 C1 129.18(17)
C53 O1 C51 114.52(14)
C53 O1 Li1 119.95(14)
C51 O1 Li1 125.29(14)
O1 C51 C52 113.31(15)
O1 C51 H51A 108.9
C52 C51 H51A 108.9
O1 C51 H51B 108.9
C52 C51 H51B 108.9
H51A C51 H51B 107.7
C51 C52 H52A 109.5
C51 C52 H52B 109.5
H52A C52 H52B 109.5
C51 C52 H52C 109.5
H52A C52 H52C 109.5
H52B C52 H52C 109.5
O1 C53 C54 113.32(16)
O1 C53 H53A 108.9
C54 C53 H53A 108.9
O1 C53 H53B 108.9
C54 C53 H53B 108.9
H53A C53 H53B 107.7
C53 C54 H54A 109.5
C53 C54 H54B 109.5
H54A C54 H54B 109.5
C53 C54 H54C 109.5
H54A C54 H54C 109.5
H54B C54 H54C 109.5
C57 O2 C55 114.72(14)
C57 O2 Li1 123.66(15)
C55 O2 Li1 121.60(15)
O2 C55 C56 114.56(18)
O2 C55 H55A 108.6
C56 C55 H55A 108.6
O2 C55 H55B 108.6
C56 C55 H55B 108.6
H55A C55 H55B 107.6
C55 C56 H56A 109.5
C55 C56 H56B 109.5
H56A C56 H56B 109.5
C55 C56 H56C 109.5
H56A C56 H56C 109.5
H56B C56 H56C 109.5
O2 C57 C58 113.49(17)
O2 C57 H57A 108.9
C58 C57 H57A 108.9
O2 C57 H57B 108.9
C58 C57 H57B 108.9
H57A C57 H57B 107.7
C57 C58 H58A 109.5
C57 C58 H58B 109.5
H58A C58 H58B 109.5
C57 C58 H58C 109.5
H58A C58 H58C 109.5
H58B C58 H58C 109.5

loop_
_geom_bond_atom_site_label_1
_geom_bond_atom_site_label_2
_geom_bond_distance
C1 C2 1.430(2)
C1 C6 1.431(2)
C1 Li1 2.137(4)
C2 C3 1.406(2)
C2 C11 1.525(2)
C3 C4 1.385(3)
C3 H3 0.9500
C4 C5 1.392(2)
C4 H4 0.9500
C5 C6 1.405(2)
C5 H5 0.9500
C6 C31 1.526(2)
C11 C16 1.429(2)
C11 C12 1.439(2)
C12 C13 1.396(2)
C12 C17 1.558(2)
C13 C14 1.395(2)
C13 H13 0.9500
C14 C15 1.377(2)
C14 C21 1.536(2)
C15 C16 1.409(2)
C15 H15 0.9500
C16 C25 1.559(2)
C17 C18 1.538(3)
C17 C20 1.539(2)
C17 C19 1.540(3)
C18 H18A 0.9800
C18 H18B 0.9800
C18 H18C 0.9800
C19 H19A 0.9800
C19 H19B 0.9800
C19 H19C 0.9800
C20 H20A 0.9800
C20 H20B 0.9800
C20 H20C 0.9800
C21 C23 1.533(3)
C21 C24 1.537(3)
C21 C22 1.538(3)
C22 H22A 0.9800
C22 H22B 0.9800
C22 H22C 0.9800
C23 H23A 0.9800
C23 H23B 0.9800
C23 H23C 0.9800
C24 H24A 0.9800
C24 H24B 0.9800
C24 H24C 0.9800
C25 C27 1.530(2)
C25 C28 1.544(3)
C25 C26 1.546(3)
C26 H26A 0.9800
C26 H26B 0.9800
C26 H26C 0.9800
C27 H27A 0.9800
C27 H27B 0.9800
C27 H27C 0.9800
C28 H28A 0.9800
C28 H28B 0.9800
C28 H28C 0.9800
C31 C32 1.432(2)
C31 C36 1.435(2)
C32 C33 1.402(2)
C32 C37 1.561(2)
C33 C34 1.389(2)
C33 H33 0.9500
C34 C35 1.388(2)
C34 C41 1.536(2)
C35 C36 1.401(2)
C35 H35 0.9500
C36 C45 1.554(2)
C37 C39 1.527(3)
C37 C38 1.537(3)
C37 C40 1.545(3)
C38 H38A 0.9800
C38 H38B 0.9800
C38 H38C 0.9800
C39 H39A 0.9800
C39 H39B 0.9800
C39 H39C 0.9800
C40 H40A 0.9800
C40 H40B 0.9800
C40 H40C 0.9800
C41 C44 1.524(3)
C41 C43 1.533(3)
C41 C42 1.541(3)
C42 H42A 0.9800
C42 H42B 0.9800
C42 H42C 0.9800
C43 H43A 0.9800
C43 H43B 0.9800
C43 H43C 0.9800
C44 H44A 0.9800
C44 H44B 0.9800
C44 H44C 0.9800
C45 C48 1.531(3)
C45 C46 1.532(3)
C45 C47 1.546(2)
C46 H46A 0.9800
C46 H46B 0.9800
C46 H46C 0.9800
C47 H47A 0.9800
C47 H47B 0.9800
C47 H47C 0.9800
C48 H48A 0.9800
C48 H48B 0.9800
C48 H48C 0.9800
Li1 O1 1.977(3)
Li1 O2 1.978(3)
O1 C53 1.441(2)
O1 C51 1.445(2)
C51 C52 1.502(3)
C51 H51A 0.9900
C51 H51B 0.9900
C52 H52A 0.9800
C52 H52B 0.9800
C52 H52C 0.9800
C53 C54 1.515(3)
C53 H53A 0.9900
C53 H53B 0.9900
C54 H54A 0.9800
C54 H54B 0.9800
C54 H54C 0.9800
O2 C57 1.438(2)
O2 C55 1.439(2)
C55 C56 1.506(3)
C55 H55A 0.9900
C55 H55B 0.9900
C56 H56A 0.9800
C56 H56B 0.9800
C56 H56C 0.9800
C57 C58 1.512(3)
C57 H57A 0.9900
C57 H57B 0.9900
C58 H58A 0.9800
C58 H58B 0.9800
C58 H58C 0.9800
